data_2226642
loop_
_publ_author_name
'Zheng, Fuchun'
'Chen, Yicun'
'Ni, Jia'
'Wang, Jinzhi'
'Shi, Ganggang'

_publ_section_title
;
 <i>catena</i>-Poly[[[aqua(7-hydroxy-2<i>H</i>-1-benzopyran-2-one)sodium]-di-\m-aqua]
 2-oxo-2<i>H</i>-1-benzopyran-7-olate monohydrate]
;
_journal_coeditor_code RK2209
_journal_issue 7
_journal_name_full 'Acta Crystallographica Section E'
_journal_page_first m834
_journal_page_last m835
_journal_paper_doi 10.1107/S160053681002341X
_journal_volume 66
_journal_year 2010
_chemical_formula_iupac '[Na (C9 H6 O3) (H2 O)3] (C9 H5 O3) , H2 O'
_chemical_formula_moiety 'C9 H12 Na1 O6 +, C9 H5 O3 -, (H2 O)'
_chemical_formula_sum 'C18 H19 Na O10'
_chemical_formula_weight 418.32
_chemical_name_systematic
;
<i>catena</i>-Poly[[[aqua(7-hydroxy-2<i>H</i>-1-benzopyran-2-one)sodium]-
di-\m-aqua] 2-oxo-2<i>H</i>-1-benzopyran-7-olate monohydrate]
;
_space_group_IT_number 13
_symmetry_cell_setting monoclinic
_symmetry_space_group_name_Hall '-P 2yc'
_symmetry_space_group_name_H-M 'P 1 2/c 1'
_atom_sites_solution_hydrogens geom
_atom_sites_solution_primary direct
_atom_sites_solution_secondary difmap
_audit_creation_method SHELXL97
_cell_angle_alpha 90.00
_cell_angle_beta 102.1840(10)
_cell_angle_gamma 90.00
_cell_formula_units_Z 8
_cell_length_a 11.7803(5)
_cell_length_b 7.6462(3)
_cell_length_c 42.3249(17)
_cell_measurement_reflns_used 8701
_cell_measurement_temperature 173(2)
_cell_measurement_theta_max 27.00
_cell_measurement_theta_min 2.35
_cell_volume 3726.5(3)
_computing_cell_refinement '<i>SAINT-Plus</i> (Bruker, 2003)'
_computing_data_collection '<i>SMART</i>       (Bruker, 2001)'
_computing_data_reduction '<i>SAINT-Plus</i> (Bruker, 2003)'
_computing_molecular_graphics '<i>SHELXTL</i>  (Sheldrick, 2008)'
_computing_publication_material '<i>SHELXTL</i>  (Sheldrick, 2008)'
_computing_structure_refinement '<i>SHELXL97</i> (Sheldrick, 2008)'
_computing_structure_solution '<i>SHELXS97</i> (Sheldrick, 2008)'
_diffrn_ambient_temperature 173(2)
_diffrn_measured_fraction_theta_full 0.987
_diffrn_measured_fraction_theta_max 0.987
_diffrn_measurement_device_type 'Bruker SMART 1000 CCD diffractometer'
_diffrn_measurement_method '\f- and \w-scans'
_diffrn_radiation_monochromator graphite
_diffrn_radiation_source 'fine-focus sealed tube'
_diffrn_radiation_type MoK\a
_diffrn_radiation_wavelength 0.71073
_diffrn_reflns_av_R_equivalents 0.0271
_diffrn_reflns_av_sigmaI/netI 0.0316
_diffrn_reflns_limit_h_max 10
_diffrn_reflns_limit_h_min -14
_diffrn_reflns_limit_k_max 4
_diffrn_reflns_limit_k_min -9
_diffrn_reflns_limit_l_max 52
_diffrn_reflns_limit_l_min -43
_diffrn_reflns_number 16682
_diffrn_reflns_theta_full 26.00
_diffrn_reflns_theta_max 26.00
_diffrn_reflns_theta_min 0.98
_diffrn_standards_number 0
_exptl_absorpt_coefficient_mu 0.142
_exptl_absorpt_correction_T_max 0.9468
_exptl_absorpt_correction_T_min 0.9377
_exptl_absorpt_correction_type multi-scan
_exptl_absorpt_process_details '(<i>SADABS</i>; Sheldrick, 2004)'
_exptl_crystal_colour yellow
_exptl_crystal_density_diffrn 1.491
_exptl_crystal_density_method 'not measured'
_exptl_crystal_description block
_exptl_crystal_F_000 1744
_exptl_crystal_size_max 0.46
_exptl_crystal_size_mid 0.44
_exptl_crystal_size_min 0.39
_refine_diff_density_max 0.321
_refine_diff_density_min -0.310
_refine_ls_extinction_method none
_refine_ls_goodness_of_fit_ref 1.132
_refine_ls_hydrogen_treatment mixed
_refine_ls_matrix_type full
_refine_ls_number_parameters 573
_refine_ls_number_reflns 7251
_refine_ls_number_restraints 0
_refine_ls_restrained_S_all 1.132
_refine_ls_R_factor_all 0.0697
_refine_ls_R_factor_gt 0.0564
_refine_ls_shift/su_max 0.000
_refine_ls_shift/su_mean 0.000
_refine_ls_structure_factor_coef Fsqd
_refine_ls_weighting_details 'calc w=1/[\s^2^(Fo^2^)+(0.0397P)^2^+6.7016P] where P=(Fo^2^+2Fc^2^)/3'
_refine_ls_weighting_scheme calc
_refine_ls_wR_factor_gt 0.1438
_refine_ls_wR_factor_ref 0.1533
_reflns_number_gt 5790
_reflns_number_total 7251
_reflns_threshold_expression >2\s(I)
_cod_data_source_file rk2209.cif
_cod_data_source_block I
_cod_original_sg_symbol_H-M 'P 2/c'
_cod_original_formula_sum 'C18 H19 Na1 O10'
_cod_database_code 2226642
_cod_database_fobs_code 2226642

loop_
_symmetry_equiv_pos_as_xyz
'x, y, z'
'-x, y, -z+1/2'
'-x, -y, -z'
'x, -y, z-1/2'

loop_
_atom_site_type_symbol
_atom_site_label
_atom_site_fract_x
_atom_site_fract_y
_atom_site_fract_z
_atom_site_U_iso_or_equiv
_atom_site_adp_type
_atom_site_calc_flag
_atom_site_refinement_flags
_atom_site_occupancy
_atom_site_disorder_assembly
_atom_site_disorder_group
O O1 0.23526(16) 0.8756(3) 0.13635(4) 0.0257(4) Uani d . 1 . .
C C2 0.1713(2) 0.9338(4) 0.15762(6) 0.0257(6) Uani d . 1 . .
C C3 0.0611(2) 1.0154(4) 0.14468(7) 0.0281(6) Uani d . 1 . .
H H3 0.0156 1.0592 0.1590 0.034 Uiso calc R 1 . .
C C4 0.0218(2) 1.0302(4) 0.11256(7) 0.0261(6) Uani d . 1 . .
H H4 -0.0505 1.0862 0.1045 0.031 Uiso calc R 1 . .
C C5 0.0514(2) 0.9665(4) 0.05654(7) 0.0291(6) Uani d . 1 . .
H H5 -0.0211 1.0182 0.0470 0.035 Uiso calc R 1 . .
C C6 0.1193(3) 0.8967(4) 0.03704(7) 0.0301(6) Uani d . 1 . .
H H6 0.0940 0.9004 0.0142 0.036 Uiso calc R 1 . .
C C7 0.2261(2) 0.8199(4) 0.05101(7) 0.0279(6) Uani d . 1 . .
C C8 0.2640(2) 0.8138(4) 0.08425(6) 0.0245(6) Uani d . 1 . .
H H8 0.3364 0.7616 0.0937 0.029 Uiso calc R 1 . .
C C9 0.1945(2) 0.8848(4) 0.10340(6) 0.0220(6) Uani d . 1 . .
C C10 0.0873(2) 0.9629(4) 0.09044(6) 0.0235(6) Uani d . 1 . .
O O11 0.29631(18) 0.7479(3) 0.03313(5) 0.0401(6) Uani d . 1 . .
H H11 0.2643 0.7539 0.0134 0.060 Uiso calc R 1 . .
O O12 0.21478(18) 0.9155(3) 0.18627(5) 0.0335(5) Uani d . 1 . .
O O13 0.26587(16) 0.7216(3) 0.36781(4) 0.0262(4) Uani d . 1 . .
C C14 0.3302(2) 0.6748(4) 0.34559(7) 0.0256(6) Uani d . 1 . .
C C15 0.4381(2) 0.5838(4) 0.35722(7) 0.0288(6) Uani d . 1 . .
H H15 0.4838 0.5487 0.3423 0.035 Uiso calc R 1 . .
C C16 0.4752(2) 0.5479(4) 0.38881(7) 0.0270(6) Uani d . 1 . .
H H16 0.5456 0.4854 0.3959 0.032 Uiso calc R 1 . .
C C17 0.4438(2) 0.5750(4) 0.44534(7) 0.0276(6) Uani d . 1 . .
H H17 0.5147 0.5161 0.4538 0.033 Uiso calc R 1 . .
C C18 0.3760(2) 0.6316(4) 0.46607(7) 0.0287(6) Uani d . 1 . .
H H18 0.4001 0.6119 0.4887 0.034 Uiso calc R 1 . .
C C19 0.2712(2) 0.7186(4) 0.45381(7) 0.0278(6) Uani d . 1 . .
C C20 0.2354(2) 0.7486(4) 0.42082(6) 0.0257(6) Uani d . 1 . .
H H20 0.1646 0.8080 0.4124 0.031 Uiso calc R 1 . .
C C21 0.3050(2) 0.6901(4) 0.40041(6) 0.0227(6) Uani d . 1 . .
C C22 0.4097(2) 0.6028(3) 0.41194(7) 0.0236(6) Uani d . 1 . .
O O23 0.20131(19) 0.7771(3) 0.47295(5) 0.0395(6) Uani d . 1 . .
H H23 0.2314 0.7544 0.4923 0.059 Uiso calc R 1 . .
O O24 0.28986(18) 0.7130(3) 0.31755(5) 0.0330(5) Uani d . 1 . .
O O25 0.26302(16) 0.3348(3) 0.08489(4) 0.0278(4) Uani d . 1 . .
C C26 0.2189(3) 0.3358(4) 0.05220(7) 0.0297(6) Uani d . 1 . .
C C27 0.1023(3) 0.3955(4) 0.04096(7) 0.0344(7) Uani d . 1 . .
H H27 0.0697 0.3967 0.0184 0.041 Uiso calc R 1 . .
C C28 0.0378(3) 0.4502(4) 0.06194(7) 0.0331(7) Uani d . 1 . .
H H28 -0.0392 0.4905 0.0540 0.040 Uiso calc R 1 . .
C C29 0.0240(3) 0.5025(4) 0.11978(8) 0.0324(7) Uani d . 1 . .
H H29 -0.0537 0.5432 0.1134 0.039 Uiso calc R 1 . .
C C30 0.0755(3) 0.4976(4) 0.15192(7) 0.0317(7) Uani d . 1 . .
H H30 0.0332 0.5363 0.1674 0.038 Uiso calc R 1 . .
C C31 0.1910(2) 0.4359(4) 0.16264(7) 0.0265(6) Uani d . 1 . .
C C32 0.2516(2) 0.3821(4) 0.13896(7) 0.0255(6) Uani d . 1 . .
H H32 0.3292 0.3408 0.1452 0.031 Uiso calc R 1 . .
C C33 0.1980(2) 0.3895(4) 0.10683(6) 0.0234(6) Uani d . 1 . .
C C34 0.0839(2) 0.4482(4) 0.09587(7) 0.0282(6) Uani d . 1 . .
O O35 0.23967(17) 0.4289(3) 0.19366(5) 0.0304(5) Uani d . 1 . .
O O36 0.28529(18) 0.2832(3) 0.03552(5) 0.0381(5) Uani d . 1 . .
O O37 0.76263(16) 0.2269(3) 0.07958(4) 0.0288(5) Uani d . 1 . .
C C38 0.7208(3) 0.2060(4) 0.04703(7) 0.0304(7) Uani d . 1 . .
C C39 0.6054(3) 0.1389(4) 0.03655(7) 0.0339(7) Uani d . 1 . .
H H39 0.5743 0.1236 0.0141 0.041 Uiso calc R 1 . .
C C40 0.5402(3) 0.0973(4) 0.05811(8) 0.0331(7) Uani d . 1 . .
H H40 0.4638 0.0533 0.0507 0.040 Uiso calc R 1 . .
C C41 0.5241(3) 0.0783(4) 0.11626(8) 0.0334(7) Uani d . 1 . .
H H41 0.4466 0.0363 0.1104 0.040 Uiso calc R 1 . .
C C42 0.5743(3) 0.0983(4) 0.14834(8) 0.0317(7) Uani d . 1 . .
H H42 0.5313 0.0686 0.1642 0.038 Uiso calc R 1 . .
C C43 0.6895(2) 0.1626(4) 0.15829(7) 0.0260(6) Uani d . 1 . .
C C44 0.7499(2) 0.2065(4) 0.13408(7) 0.0260(6) Uani d . 1 . .
H H44 0.8266 0.2521 0.1398 0.031 Uiso calc R 1 . .
C C45 0.6974(2) 0.1832(4) 0.10207(7) 0.0247(6) Uani d . 1 . .
C C46 0.5847(2) 0.1184(4) 0.09187(7) 0.0277(6) Uani d . 1 . .
O O47 0.73790(17) 0.1803(3) 0.18917(5) 0.0320(5) Uani d . 1 . .
O O48 0.78815(18) 0.2480(3) 0.02986(5) 0.0390(5) Uani d . 1 . .
O O1W 0.10600(19) 1.2312(3) 0.22568(6) 0.0340(5) Uani d . 1 . .
H H1A 0.153(3) 1.290(5) 0.2146(8) 0.041 Uiso d . 1 . .
H H1B 0.119(3) 1.275(5) 0.2443(9) 0.041 Uiso d . 1 . .
O O2W 0.08624(18) 0.9228(3) 0.28844(5) 0.0296(5) Uani d . 1 . .
H H2A 0.130(3) 1.013(5) 0.2967(8) 0.036 Uiso d . 1 . .
H H2B 0.122(3) 0.835(5) 0.2963(8) 0.036 Uiso d . 1 . .
O O3W 0.17663(18) 0.6416(3) 0.24113(5) 0.0288(5) Uani d . 1 . .
H H3A 0.182(3) 0.584(5) 0.2253(8) 0.035 Uiso d . 1 . .
H H3B 0.148(3) 0.574(5) 0.2525(8) 0.035 Uiso d . 1 . .
O O4W 0.32795(19) 0.9807(3) 0.26292(5) 0.0306(5) Uani d . 1 . .
H H4A 0.358(3) 1.057(5) 0.2509(8) 0.037 Uiso d . 1 . .
H H4B 0.315(3) 1.043(5) 0.2787(8) 0.037 Uiso d . 1 . .
O O5W 0.3969(2) 0.3917(3) 0.27914(6) 0.0382(6) Uani d . 1 . .
H H5A 0.454(3) 0.344(5) 0.2824(9) 0.046 Uiso d . 1 . .
H H5B 0.358(3) 0.338(5) 0.2912(9) 0.046 Uiso d . 1 . .
O O6W 0.58882(18) 0.6911(3) 0.28677(5) 0.0293(5) Uani d . 1 . .
H H6A 0.624(3) 0.602(5) 0.2951(8) 0.035 Uiso d . 1 . .
H H6B 0.636(3) 0.769(5) 0.2949(8) 0.035 Uiso d . 1 . .
O O7W 0.4008(2) 0.1863(4) 0.21454(6) 0.0451(6) Uani d . 1 . .
H H7A 0.382(4) 0.104(6) 0.2044(10) 0.054 Uiso d . 1 . .
H H7B 0.344(3) 0.272(5) 0.2073(9) 0.054 Uiso d . 1 . .
O O8W 0.1042(2) 0.4173(4) 0.28519(6) 0.0444(6) Uani d . 1 . .
H H8A 0.043(4) 0.370(5) 0.2869(9) 0.053 Uiso d . 1 . .
H H8B 0.159(3) 0.349(5) 0.2979(9) 0.053 Uiso d . 1 . .
Na Na1 0.12359(9) 0.92812(14) 0.23211(3) 0.0257(3) Uani d . 1 . .
Na Na2 0.37973(9) 0.69032(14) 0.27077(3) 0.0251(3) Uani d . 1 . .

loop_
_atom_site_aniso_label
_atom_site_aniso_U_11
_atom_site_aniso_U_22
_atom_site_aniso_U_33
_atom_site_aniso_U_12
_atom_site_aniso_U_13
_atom_site_aniso_U_23
O1 0.0223(10) 0.0322(11) 0.0216(9) 0.0050(8) 0.0025(8) 0.0016(8)
C2 0.0273(14) 0.0271(14) 0.0229(14) -0.0006(12) 0.0062(11) -0.0016(11)
C3 0.0247(14) 0.0322(15) 0.0285(15) 0.0032(12) 0.0084(12) -0.0009(12)
C4 0.0209(14) 0.0254(14) 0.0313(15) 0.0031(11) 0.0037(11) -0.0020(12)
C5 0.0232(14) 0.0316(16) 0.0294(15) 0.0035(12) -0.0014(11) 0.0021(12)
C6 0.0295(15) 0.0360(16) 0.0222(14) 0.0015(13) -0.0002(12) 0.0017(12)
C7 0.0266(15) 0.0315(15) 0.0261(14) 0.0002(12) 0.0069(11) -0.0013(12)
C8 0.0184(13) 0.0273(14) 0.0270(14) 0.0026(11) 0.0026(11) 0.0012(12)
C9 0.0214(13) 0.0227(13) 0.0204(13) -0.0019(11) 0.0014(10) 0.0010(11)
C10 0.0196(13) 0.0243(14) 0.0257(14) 0.0004(11) 0.0032(11) 0.0013(11)
O11 0.0342(12) 0.0614(16) 0.0245(10) 0.0128(11) 0.0057(9) -0.0046(11)
O12 0.0357(12) 0.0416(13) 0.0224(10) 0.0074(10) 0.0042(9) 0.0032(9)
O13 0.0241(10) 0.0314(11) 0.0225(10) 0.0052(8) 0.0034(8) 0.0023(8)
C14 0.0275(14) 0.0242(14) 0.0258(14) -0.0016(12) 0.0071(11) 0.0004(11)
C15 0.0259(15) 0.0279(15) 0.0339(15) 0.0017(12) 0.0089(12) -0.0019(12)
C16 0.0196(13) 0.0249(14) 0.0351(15) -0.0011(11) 0.0025(11) 0.0021(12)
C17 0.0222(14) 0.0282(15) 0.0297(15) -0.0002(12) -0.0011(11) 0.0029(12)
C18 0.0290(15) 0.0325(16) 0.0222(14) -0.0032(13) -0.0002(11) 0.0055(12)
C19 0.0269(14) 0.0307(15) 0.0258(14) -0.0034(12) 0.0054(11) -0.0004(12)
C20 0.0190(13) 0.0304(15) 0.0263(14) 0.0009(12) 0.0017(11) 0.0009(12)
C21 0.0209(13) 0.0238(13) 0.0216(13) -0.0037(11) 0.0008(10) 0.0029(11)
C22 0.0208(13) 0.0188(13) 0.0299(14) -0.0028(11) 0.0026(11) 0.0020(11)
O23 0.0358(12) 0.0591(15) 0.0242(10) 0.0091(11) 0.0078(9) 0.0017(11)
O24 0.0351(11) 0.0403(12) 0.0234(10) 0.0050(10) 0.0059(9) 0.0011(9)
O25 0.0218(10) 0.0370(11) 0.0248(10) 0.0010(9) 0.0051(8) 0.0004(9)
C26 0.0284(15) 0.0350(16) 0.0248(14) -0.0039(13) 0.0036(12) 0.0028(12)
C27 0.0323(16) 0.0403(18) 0.0269(15) 0.0021(14) -0.0027(12) 0.0065(13)
C28 0.0243(15) 0.0323(16) 0.0392(17) 0.0038(13) -0.0009(13) 0.0041(14)
C29 0.0252(15) 0.0283(15) 0.0449(18) 0.0045(12) 0.0105(13) 0.0026(13)
C30 0.0308(16) 0.0290(15) 0.0387(17) 0.0020(13) 0.0149(13) -0.0026(13)
C31 0.0289(15) 0.0225(14) 0.0291(15) -0.0051(12) 0.0086(12) -0.0017(12)
C32 0.0186(13) 0.0284(15) 0.0296(14) 0.0000(11) 0.0051(11) 0.0009(12)
C33 0.0224(14) 0.0218(13) 0.0270(14) -0.0011(11) 0.0073(11) 0.0006(11)
C34 0.0233(14) 0.0258(14) 0.0353(16) 0.0001(12) 0.0055(12) 0.0033(12)
O35 0.0331(11) 0.0320(11) 0.0273(10) -0.0018(9) 0.0093(9) -0.0019(9)
O36 0.0334(12) 0.0544(15) 0.0267(11) 0.0030(11) 0.0067(9) 0.0000(10)
O37 0.0208(10) 0.0409(12) 0.0239(10) 0.0017(9) 0.0027(8) -0.0034(9)
C38 0.0297(15) 0.0353(16) 0.0241(14) 0.0079(13) 0.0010(12) -0.0061(12)
C39 0.0311(16) 0.0363(17) 0.0293(15) 0.0037(14) -0.0047(12) -0.0078(13)
C40 0.0237(15) 0.0307(16) 0.0415(17) 0.0017(13) -0.0009(13) -0.0039(13)
C41 0.0210(14) 0.0297(16) 0.0485(19) -0.0015(12) 0.0048(13) -0.0023(14)
C42 0.0290(15) 0.0261(15) 0.0420(17) 0.0008(12) 0.0120(13) 0.0063(13)
C43 0.0262(14) 0.0207(14) 0.0311(15) 0.0042(11) 0.0065(12) 0.0002(11)
C44 0.0193(13) 0.0292(15) 0.0289(14) 0.0004(11) 0.0036(11) -0.0005(12)
C45 0.0207(13) 0.0259(14) 0.0277(14) 0.0049(11) 0.0056(11) -0.0023(12)
C46 0.0218(14) 0.0237(14) 0.0355(16) 0.0022(11) 0.0015(12) -0.0040(12)
O47 0.0313(11) 0.0371(12) 0.0286(11) 0.0023(9) 0.0086(9) 0.0042(9)
O48 0.0322(12) 0.0584(15) 0.0269(11) 0.0011(11) 0.0071(9) -0.0055(10)
O1W 0.0356(12) 0.0305(12) 0.0401(12) -0.0022(10) 0.0175(10) -0.0003(10)
O2W 0.0251(11) 0.0322(12) 0.0304(11) 0.0033(9) 0.0030(8) 0.0006(9)
O3W 0.0342(12) 0.0238(11) 0.0300(11) -0.0007(9) 0.0101(9) 0.0003(9)
O4W 0.0380(12) 0.0269(11) 0.0298(11) -0.0024(9) 0.0139(9) 0.0000(9)
O5W 0.0362(13) 0.0244(11) 0.0600(15) 0.0047(10) 0.0233(12) 0.0088(10)
O6W 0.0242(11) 0.0293(11) 0.0325(11) -0.0018(9) 0.0017(9) -0.0006(9)
O7W 0.0342(13) 0.0483(15) 0.0520(16) -0.0033(12) 0.0073(11) 0.0151(12)
O8W 0.0278(12) 0.0590(16) 0.0465(14) -0.0053(12) 0.0082(10) 0.0183(12)
Na1 0.0269(6) 0.0251(6) 0.0259(6) 0.0026(5) 0.0074(4) 0.0019(4)
Na2 0.0245(6) 0.0259(6) 0.0253(5) 0.0003(5) 0.0059(4) 0.0010(4)

loop_
_atom_type_symbol
_atom_type_description
_atom_type_scat_dispersion_real
_atom_type_scat_dispersion_imag
_atom_type_scat_source
C C 0.0033 0.0016 'International Tables Vol C Tables 4.2.6.8 and 6.1.1.4'
Na Na 0.0362 0.0249 'International Tables Vol C Tables 4.2.6.8 and 6.1.1.4'
O O 0.0106 0.0060 'International Tables Vol C Tables 4.2.6.8 and 6.1.1.4'
H H 0.0000 0.0000 'International Tables Vol C Tables 4.2.6.8 and 6.1.1.4'

loop_
_geom_angle_atom_site_label_1
_geom_angle_atom_site_label_2
_geom_angle_atom_site_label_3
_geom_angle_site_symmetry_1
_geom_angle_site_symmetry_3
_geom_angle
_geom_angle_publ_flag
C2 O1 C9 . . 121.9(2) ?
O12 C2 O1 . . 116.3(2) ?
O12 C2 C3 . . 125.7(3) ?
O1 C2 C3 . . 118.0(2) ?
C4 C3 C2 . . 120.7(3) ?
C4 C3 H3 . . 119.6 ?
C2 C3 H3 . . 119.6 ?
C3 C4 C10 . . 120.9(3) ?
C3 C4 H4 . . 119.5 ?
C10 C4 H4 . . 119.5 ?
C6 C5 C10 . . 121.1(3) ?
C6 C5 H5 . . 119.4 ?
C10 C5 H5 . . 119.4 ?
C5 C6 C7 . . 119.6(3) ?
C5 C6 H6 . . 120.2 ?
C7 C6 H6 . . 120.2 ?
O11 C7 C8 . . 116.8(3) ?
O11 C7 C6 . . 122.4(3) ?
C8 C7 C6 . . 120.7(3) ?
C9 C8 C7 . . 118.7(3) ?
C9 C8 H8 . . 120.7 ?
C7 C8 H8 . . 120.7 ?
O1 C9 C8 . . 116.9(2) ?
O1 C9 C10 . . 120.7(2) ?
C8 C9 C10 . . 122.4(2) ?
C9 C10 C5 . . 117.4(2) ?
C9 C10 C4 . . 117.7(2) ?
C5 C10 C4 . . 125.0(3) ?
C7 O11 H11 . . 109.5 ?
C2 O12 Na1 . . 129.07(19) ?
C14 O13 C21 . . 121.5(2) ?
O24 C14 O13 . . 116.5(2) ?
O24 C14 C15 . . 125.7(3) ?
O13 C14 C15 . . 117.8(2) ?
C16 C15 C14 . . 121.1(3) ?
C16 C15 H15 . . 119.5 ?
C14 C15 H15 . . 119.5 ?
C15 C16 C22 . . 120.8(3) ?
C15 C16 H16 . . 119.6 ?
C22 C16 H16 . . 119.6 ?
C18 C17 C22 . . 121.0(3) ?
C18 C17 H17 . . 119.5 ?
C22 C17 H17 . . 119.5 ?
C17 C18 C19 . . 119.9(3) ?
C17 C18 H18 . . 120.1 ?
C19 C18 H18 . . 120.1 ?
O23 C19 C20 . . 117.0(3) ?
O23 C19 C18 . . 122.5(3) ?
C20 C19 C18 . . 120.5(3) ?
C21 C20 C19 . . 118.7(3) ?
C21 C20 H20 . . 120.7 ?
C19 C20 H20 . . 120.7 ?
O13 C21 C20 . . 116.8(2) ?
O13 C21 C22 . . 121.1(2) ?
C20 C21 C22 . . 122.1(2) ?
C21 C22 C17 . . 117.9(3) ?
C21 C22 C16 . . 117.7(2) ?
C17 C22 C16 . . 124.4(3) ?
C19 O23 H23 . . 109.5 ?
C14 O24 Na2 . . 128.84(19) ?
C26 O25 C33 . . 121.9(2) ?
O36 C26 O25 . . 115.3(3) ?
O36 C26 C27 . . 126.7(3) ?
O25 C26 C27 . . 118.0(3) ?
C28 C27 C26 . . 120.9(3) ?
C28 C27 H27 . . 119.5 ?
C26 C27 H27 . . 119.5 ?
C27 C28 C34 . . 120.8(3) ?
C27 C28 H28 . . 119.6 ?
C34 C28 H28 . . 119.6 ?
C30 C29 C34 . . 121.3(3) ?
C30 C29 H29 . . 119.3 ?
C34 C29 H29 . . 119.3 ?
C29 C30 C31 . . 121.4(3) ?
C29 C30 H30 . . 119.3 ?
C31 C30 H30 . . 119.3 ?
O35 C31 C32 . . 121.1(3) ?
O35 C31 C30 . . 121.2(3) ?
C32 C31 C30 . . 117.7(3) ?
C33 C32 C31 . . 119.7(3) ?
C33 C32 H32 . . 120.2 ?
C31 C32 H32 . . 120.2 ?
C32 C33 O25 . . 116.5(2) ?
C32 C33 C34 . . 123.3(3) ?
O25 C33 C34 . . 120.1(2) ?
C33 C34 C29 . . 116.6(3) ?
C33 C34 C28 . . 118.2(3) ?
C29 C34 C28 . . 125.2(3) ?
C38 O37 C45 . . 121.9(2) ?
O48 C38 O37 . . 115.1(3) ?
O48 C38 C39 . . 126.9(3) ?
O37 C38 C39 . . 117.9(3) ?
C40 C39 C38 . . 120.9(3) ?
C40 C39 H39 . . 119.6 ?
C38 C39 H39 . . 119.6 ?
C39 C40 C46 . . 120.7(3) ?
C39 C40 H40 . . 119.6 ?
C46 C40 H40 . . 119.6 ?
C42 C41 C46 . . 121.5(3) ?
C42 C41 H41 . . 119.2 ?
C46 C41 H41 . . 119.2 ?
C41 C42 C43 . . 121.1(3) ?
C41 C42 H42 . . 119.4 ?
C43 C42 H42 . . 119.4 ?
O47 C43 C44 . . 121.2(3) ?
O47 C43 C42 . . 121.0(3) ?
C44 C43 C42 . . 117.8(3) ?
C45 C44 C43 . . 119.6(3) ?
C45 C44 H44 . . 120.2 ?
C43 C44 H44 . . 120.2 ?
C44 C45 O37 . . 116.4(2) ?
C44 C45 C46 . . 123.4(3) ?
O37 C45 C46 . . 120.2(2) ?
C45 C46 C41 . . 116.5(3) ?
C45 C46 C40 . . 118.4(3) ?
C41 C46 C40 . . 125.1(3) ?
Na1 O1W H1A . . 120(2) ?
Na1 O1W H1B . . 107(3) ?
H1A O1W H1B . . 106(3) ?
Na1 O2W Na1 2 . 91.63(8) ?
Na1 O2W H2A 2 . 126(2) ?
Na1 O2W H2A . . 99(2) ?
Na1 O2W H2B 2 . 124(2) ?
Na1 O2W H2B . . 102(2) ?
H2A O2W H2B . . 105(3) ?
Na1 O3W Na2 . . 98.08(9) ?
Na1 O3W H3A . . 116(2) ?
Na2 O3W H3A . . 105(2) ?
Na1 O3W H3B . . 124(2) ?
Na2 O3W H3B . . 106(2) ?
H3A O3W H3B . . 105(3) ?
Na2 O4W Na1 . . 96.65(8) ?
Na2 O4W H4A . . 126(2) ?
Na1 O4W H4A . . 105(2) ?
Na2 O4W H4B . . 120(2) ?
Na1 O4W H4B . . 101(2) ?
H4A O4W H4B . . 103(3) ?
Na2 O5W H5A . . 124(3) ?
Na2 O5W H5B . . 122(3) ?
H5A O5W H5B . . 103(4) ?
Na2 O6W Na2 . 2_655 94.47(8) ?
Na2 O6W H6A . . 120(2) ?
Na2 O6W H6A 2_655 . 104(2) ?
Na2 O6W H6B . . 132(2) ?
Na2 O6W H6B 2_655 . 100(2) ?
H6A O6W H6B . . 101(3) ?
H7A O7W H7B . . 107(4) ?
H8A O8W H8B . . 102(4) ?
O3W Na1 O1W . . 169.46(10) ?
O3W Na1 O12 . . 86.77(8) ?
O1W Na1 O12 . . 89.40(8) ?
O3W Na1 O2W . 2 105.29(9) ?
O1W Na1 O2W . 2 85.23(9) ?
O12 Na1 O2W . 2 107.59(8) ?
O3W Na1 O2W . . 85.56(8) ?
O1W Na1 O2W . . 95.60(9) ?
O12 Na1 O2W . . 163.68(8) ?
O2W Na1 O2W 2 . 88.34(8) ?
O3W Na1 O4W . . 82.46(8) ?
O1W Na1 O4W . . 87.34(8) ?
O12 Na1 O4W . . 83.30(8) ?
O2W Na1 O4W 2 . 166.71(9) ?
O2W Na1 O4W . . 81.43(8) ?
O3W Na1 Na1 . 2 98.53(6) ?
O1W Na1 Na1 . 2 89.38(6) ?
O12 Na1 Na1 . 2 152.55(8) ?
O2W Na1 Na1 2 2 45.00(5) ?
O2W Na1 Na1 . 2 43.37(5) ?
O4W Na1 Na1 . 2 124.02(7) ?
O3W Na1 Na2 . . 43.00(6) ?
O1W Na1 Na2 . . 126.72(7) ?
O12 Na1 Na2 . . 82.68(6) ?
O2W Na1 Na2 2 . 147.20(7) ?
O2W Na1 Na2 . . 81.88(6) ?
O4W Na1 Na2 . . 39.47(5) ?
Na1 Na1 Na2 2 . 119.28(4) ?
O4W Na2 O5W . . 169.64(10) ?
O4W Na2 O6W . . 105.13(9) ?
O5W Na2 O6W . . 84.73(9) ?
O4W Na2 O24 . . 84.36(8) ?
O5W Na2 O24 . . 89.13(9) ?
O6W Na2 O24 . . 111.35(8) ?
O4W Na2 O3W . . 82.79(8) ?
O5W Na2 O3W . . 88.46(9) ?
O6W Na2 O3W . . 163.64(9) ?
O24 Na2 O3W . . 83.33(8) ?
O4W Na2 O6W . 2_655 86.98(8) ?
O5W Na2 O6W . 2_655 97.09(9) ?
O6W Na2 O6W . 2_655 85.53(8) ?
O24 Na2 O6W . 2_655 162.54(8) ?
O3W Na2 O6W . 2_655 80.56(7) ?
O4W Na2 Na1 . . 43.88(6) ?
O5W Na2 Na1 . . 127.24(8) ?
O6W Na2 Na1 . . 146.40(7) ?
O24 Na2 Na1 . . 82.39(6) ?
O3W Na2 Na1 . . 38.92(5) ?
O6W Na2 Na1 2_655 . 80.86(6) ?
O4W Na2 Na2 . 2_655 98.02(6) ?
O5W Na2 Na2 . 2_655 91.26(6) ?
O6W Na2 Na2 . 2_655 44.12(5) ?
O24 Na2 Na2 . 2_655 155.23(7) ?
O3W Na2 Na2 . 2_655 121.44(7) ?
O6W Na2 Na2 2_655 2_655 41.41(5) ?
Na1 Na2 Na2 . 2_655 116.32(4) ?

loop_
_geom_bond_atom_site_label_1
_geom_bond_atom_site_label_2
_geom_bond_site_symmetry_2
_geom_bond_distance
_geom_bond_publ_flag
O1 C2 . 1.365(3) ?
O1 C9 . 1.378(3) ?
C2 O12 . 1.221(3) ?
C2 C3 . 1.440(4) ?
C3 C4 . 1.345(4) ?
C3 H3 . 0.9500 ?
C4 C10 . 1.429(4) ?
C4 H4 . 0.9500 ?
C5 C6 . 1.373(4) ?
C5 C10 . 1.408(4) ?
C5 H5 . 0.9500 ?
C6 C7 . 1.401(4) ?
C6 H6 . 0.9500 ?
C7 O11 . 1.351(3) ?
C7 C8 . 1.384(4) ?
C8 C9 . 1.379(4) ?
C8 H8 . 0.9500 ?
C9 C10 . 1.400(4) ?
O11 H11 . 0.8400 ?
O12 Na1 . 2.410(2) ?
O13 C14 . 1.374(3) ?
O13 C21 . 1.380(3) ?
C14 O24 . 1.217(3) ?
C14 C15 . 1.442(4) ?
C15 C16 . 1.344(4) ?
C15 H15 . 0.9500 ?
C16 C22 . 1.431(4) ?
C16 H16 . 0.9500 ?
C17 C18 . 1.375(4) ?
C17 C22 . 1.402(4) ?
C17 H17 . 0.9500 ?
C18 C19 . 1.402(4) ?
C18 H18 . 0.9500 ?
C19 O23 . 1.347(3) ?
C19 C20 . 1.390(4) ?
C20 C21 . 1.385(4) ?
C20 H20 . 0.9500 ?
C21 C22 . 1.397(4) ?
O23 H23 . 0.8400 ?
O24 Na2 . 2.440(2) ?
O25 C26 . 1.372(3) ?
O25 C33 . 1.387(3) ?
C26 O36 . 1.226(4) ?
C26 C27 . 1.431(4) ?
C27 C28 . 1.351(4) ?
C27 H27 . 0.9500 ?
C28 C34 . 1.424(4) ?
C28 H28 . 0.9500 ?
C29 C30 . 1.368(4) ?
C29 C34 . 1.413(4) ?
C29 H29 . 0.9500 ?
C30 C31 . 1.421(4) ?
C30 H30 . 0.9500 ?
C31 O35 . 1.318(3) ?
C31 C32 . 1.410(4) ?
C32 C33 . 1.375(4) ?
C32 H32 . 0.9500 ?
C33 C34 . 1.400(4) ?
O37 C38 . 1.371(3) ?
O37 C45 . 1.385(3) ?
C38 O48 . 1.226(4) ?
C38 C39 . 1.433(4) ?
C39 C40 . 1.348(4) ?
C39 H39 . 0.9500 ?
C40 C46 . 1.423(4) ?
C40 H40 . 0.9500 ?
C41 C42 . 1.370(4) ?
C41 C46 . 1.407(4) ?
C41 H41 . 0.9500 ?
C42 C43 . 1.421(4) ?
C42 H42 . 0.9500 ?
C43 O47 . 1.318(3) ?
C43 C44 . 1.407(4) ?
C44 C45 . 1.377(4) ?
C44 H44 . 0.9500 ?
C45 C46 . 1.397(4) ?
O1W Na1 . 2.338(2) ?
O1W H1A . 0.91(4) ?
O1W H1B . 0.84(4) ?
O2W Na1 2 2.442(2) ?
O2W Na1 . 2.514(2) ?
O2W H2A . 0.89(4) ?
O2W H2B . 0.83(4) ?
O3W Na1 . 2.288(2) ?
O3W Na2 . 2.484(2) ?
O3W H3A . 0.82(4) ?
O3W H3B . 0.83(4) ?
O4W Na2 . 2.308(2) ?
O4W Na1 . 2.516(2) ?
O4W H4A . 0.89(4) ?
O4W H4B . 0.86(4) ?
O5W Na2 . 2.313(2) ?
O5W H5A . 0.76(4) ?
O5W H5B . 0.86(4) ?
O6W Na2 . 2.413(2) ?
O6W Na2 2_655 2.539(2) ?
O6W H6A . 0.84(4) ?
O6W H6B . 0.84(4) ?
O7W H7A . 0.77(4) ?
O7W H7B . 0.94(4) ?
O8W H8A . 0.83(4) ?
O8W H8B . 0.91(4) ?
Na1 O2W 2 2.442(2) ?
Na2 O6W 2_655 2.539(2) ?

loop_
_geom_hbond_atom_site_label_D
_geom_hbond_atom_site_label_H
_geom_hbond_atom_site_label_A
_geom_hbond_site_symmetry_A
_geom_hbond_distance_DH
_geom_hbond_distance_HA
_geom_hbond_distance_DA
_geom_hbond_angle_DHA
O8W H8B O47 2_655 0.91(4) 1.78(4) 2.658(3) 162(4)
O8W H8A O1W 2_545 0.83(4) 2.02(4) 2.809(3) 159(4)
O7W H7A O12 1_545 0.77(4) 2.43(4) 3.068(3) 141(4)
O7W H7B O35 . 0.94(4) 1.73(4) 2.668(3) 180(5)
O6W H6B O12 2_655 0.84(4) 2.09(4) 2.913(3) 165(3)
O6W H6A O35 2_655 0.84(4) 2.06(4) 2.843(3) 156(3)
O5W H5B O47 2_655 0.86(4) 1.96(4) 2.799(3) 167(4)
O5W H5A O7W 2_655 0.76(4) 2.07(4) 2.819(3) 171(4)
O4W H4B O47 2_665 0.86(4) 1.92(4) 2.776(3) 171(3)
O4W H4A O7W 1_565 0.89(4) 1.98(4) 2.854(3) 164(3)
O3W H3B O8W . 0.83(4) 1.98(4) 2.796(3) 170(3)
O3W H3A O35 . 0.82(4) 2.01(4) 2.804(3) 164(3)
O2W H2B O24 . 0.83(4) 2.20(4) 2.932(3) 148(3)
O2W H2A O47 2_665 0.89(4) 2.01(4) 2.870(3) 164(3)
O1W H1B O8W 1_565 0.84(4) 2.08(4) 2.897(4) 164(3)
O1W H1A O35 1_565 0.91(4) 1.83(4) 2.739(3) 174(3)
O23 H23 O36 4_566 0.84 1.83 2.664(3) 174.5
O11 H11 O48 3_665 0.84 1.81 2.641(3) 172.5

loop_
_geom_torsion_atom_site_label_1
_geom_torsion_atom_site_label_2
_geom_torsion_atom_site_label_3
_geom_torsion_atom_site_label_4
_geom_torsion_site_symmetry_1
_geom_torsion_site_symmetry_2
_geom_torsion_site_symmetry_3
_geom_torsion_site_symmetry_4
_geom_torsion
_geom_torsion_publ_flag
C9 O1 C2 O12 . . . . 178.3(2) ?
C9 O1 C2 C3 . . . . -3.5(4) ?
O12 C2 C3 C4 . . . . 179.3(3) ?
O1 C2 C3 C4 . . . . 1.3(4) ?
C2 C3 C4 C10 . . . . 1.1(4) ?
C10 C5 C6 C7 . . . . 0.2(5) ?
C5 C6 C7 O11 . . . . 179.5(3) ?
C5 C6 C7 C8 . . . . 0.0(5) ?
O11 C7 C8 C9 . . . . -179.6(3) ?
C6 C7 C8 C9 . . . . 0.0(4) ?
C2 O1 C9 C8 . . . . -176.7(2) ?
C2 O1 C9 C10 . . . . 3.2(4) ?
C7 C8 C9 O1 . . . . 179.9(2) ?
C7 C8 C9 C10 . . . . -0.1(4) ?
O1 C9 C10 C5 . . . . -179.7(2) ?
C8 C9 C10 C5 . . . . 0.2(4) ?
O1 C9 C10 C4 . . . . -0.7(4) ?
C8 C9 C10 C4 . . . . 179.2(3) ?
C6 C5 C10 C9 . . . . -0.2(4) ?
C6 C5 C10 C4 . . . . -179.1(3) ?
C3 C4 C10 C9 . . . . -1.4(4) ?
C3 C4 C10 C5 . . . . 177.5(3) ?
O1 C2 O12 Na1 . . . . -163.33(18) ?
C3 C2 O12 Na1 . . . . 18.6(4) ?
C21 O13 C14 O24 . . . . -177.8(2) ?
C21 O13 C14 C15 . . . . 2.8(4) ?
O24 C14 C15 C16 . . . . 179.9(3) ?
O13 C14 C15 C16 . . . . -0.8(4) ?
C14 C15 C16 C22 . . . . -1.5(4) ?
C22 C17 C18 C19 . . . . 0.0(4) ?
C17 C18 C19 O23 . . . . -180.0(3) ?
C17 C18 C19 C20 . . . . -0.2(4) ?
O23 C19 C20 C21 . . . . -179.9(3) ?
C18 C19 C20 C21 . . . . 0.3(4) ?
C14 O13 C21 C20 . . . . 177.6(2) ?
C14 O13 C21 C22 . . . . -2.6(4) ?
C19 C20 C21 O13 . . . . 179.6(2) ?
C19 C20 C21 C22 . . . . -0.2(4) ?
O13 C21 C22 C17 . . . . -179.8(2) ?
C20 C21 C22 C17 . . . . 0.0(4) ?
O13 C21 C22 C16 . . . . 0.3(4) ?
C20 C21 C22 C16 . . . . -179.9(3) ?
C18 C17 C22 C21 . . . . 0.1(4) ?
C18 C17 C22 C16 . . . . -180.0(3) ?
C15 C16 C22 C21 . . . . 1.7(4) ?
C15 C16 C22 C17 . . . . -178.2(3) ?
O13 C14 O24 Na2 . . . . 171.97(17) ?
C15 C14 O24 Na2 . . . . -8.7(4) ?
C33 O25 C26 O36 . . . . -179.6(3) ?
C33 O25 C26 C27 . . . . 0.0(4) ?
O36 C26 C27 C28 . . . . 179.9(3) ?
O25 C26 C27 C28 . . . . 0.4(5) ?
C26 C27 C28 C34 . . . . -0.7(5) ?
C34 C29 C30 C31 . . . . -0.7(5) ?
C29 C30 C31 O35 . . . . -178.9(3) ?
C29 C30 C31 C32 . . . . 1.0(4) ?
O35 C31 C32 C33 . . . . 179.4(3) ?
C30 C31 C32 C33 . . . . -0.5(4) ?
C31 C32 C33 O25 . . . . 179.9(2) ?
C31 C32 C33 C34 . . . . -0.2(4) ?
C26 O25 C33 C32 . . . . 179.8(3) ?
C26 O25 C33 C34 . . . . -0.1(4) ?
C32 C33 C34 C29 . . . . 0.4(4) ?
O25 C33 C34 C29 . . . . -179.6(3) ?
C32 C33 C34 C28 . . . . 179.9(3) ?
O25 C33 C34 C28 . . . . -0.2(4) ?
C30 C29 C34 C33 . . . . 0.0(4) ?
C30 C29 C34 C28 . . . . -179.4(3) ?
C27 C28 C34 C33 . . . . 0.6(4) ?
C27 C28 C34 C29 . . . . 180.0(3) ?
C45 O37 C38 O48 . . . . -179.2(3) ?
C45 O37 C38 C39 . . . . 0.9(4) ?
O48 C38 C39 C40 . . . . 179.9(3) ?
O37 C38 C39 C40 . . . . -0.2(4) ?
C38 C39 C40 C46 . . . . -0.2(5) ?
C46 C41 C42 C43 . . . . 0.8(5) ?
C41 C42 C43 O47 . . . . -179.4(3) ?
C41 C42 C43 C44 . . . . 0.5(4) ?
O47 C43 C44 C45 . . . . 178.8(3) ?
C42 C43 C44 C45 . . . . -1.2(4) ?
C43 C44 C45 O37 . . . . -179.1(2) ?
C43 C44 C45 C46 . . . . 0.6(4) ?
C38 O37 C45 C44 . . . . 178.6(3) ?
C38 O37 C45 C46 . . . . -1.1(4) ?
C44 C45 C46 C41 . . . . 0.7(4) ?
O37 C45 C46 C41 . . . . -179.6(3) ?
C44 C45 C46 C40 . . . . -179.0(3) ?
O37 C45 C46 C40 . . . . 0.7(4) ?
C42 C41 C46 C45 . . . . -1.4(4) ?
C42 C41 C46 C40 . . . . 178.3(3) ?
C39 C40 C46 C45 . . . . -0.1(4) ?
C39 C40 C46 C41 . . . . -179.7(3) ?
Na2 O3W Na1 O1W . . . . 13.9(6) ?
Na2 O3W Na1 O12 . . . . 82.74(9) ?
Na2 O3W Na1 O2W . . . 2 -169.90(8) ?
Na2 O3W Na1 O2W . . . . -82.85(8) ?
Na2 O3W Na1 O4W . . . . -0.92(8) ?
Na2 O3W Na1 Na1 . . . 2 -124.35(7) ?
C2 O12 Na1 O3W . . . . 117.1(3) ?
C2 O12 Na1 O1W . . . . -72.7(3) ?
C2 O12 Na1 O2W . . . 2 12.1(3) ?
C2 O12 Na1 O2W . . . . 179.2(3) ?
C2 O12 Na1 O4W . . . . -160.1(3) ?
C2 O12 Na1 Na1 . . . 2 14.8(3) ?
C2 O12 Na1 Na2 . . . . 160.1(3) ?
Na1 O2W Na1 O3W 2 . . . -107.39(9) ?
Na1 O2W Na1 O1W 2 . . . 83.13(9) ?
Na1 O2W Na1 O12 2 . . . -169.6(3) ?
Na1 O2W Na1 O2W 2 . . 2 -1.91(12) ?
Na1 O2W Na1 O4W 2 . . . 169.58(8) ?
Na1 O2W Na1 Na2 2 . . . -150.51(7) ?
Na2 O4W Na1 O3W . . . . 0.99(9) ?
Na2 O4W Na1 O1W . . . . -176.33(9) ?
Na2 O4W Na1 O12 . . . . -86.62(9) ?
Na2 O4W Na1 O2W . . . 2 127.7(4) ?
Na2 O4W Na1 O2W . . . . 87.60(9) ?
Na2 O4W Na1 Na1 . . . 2 96.23(7) ?
Na1 O4W Na2 O5W . . . . -33.5(6) ?
Na1 O4W Na2 O6W . . . . 164.49(8) ?
Na1 O4W Na2 O24 . . . . -84.88(8) ?
Na1 O4W Na2 O3W . . . . -0.91(8) ?
Na1 O4W Na2 O6W . . . 2_655 79.95(8) ?
Na1 O4W Na2 Na2 . . . 2_655 119.96(7) ?
Na2 O6W Na2 O4W 2_655 . . . -85.92(9) ?
Na2 O6W Na2 O5W 2_655 . . . 97.29(9) ?
Na2 O6W Na2 O24 2_655 . . . -175.72(7) ?
Na2 O6W Na2 O3W 2_655 . . . 31.5(4) ?
Na2 O6W Na2 O6W 2_655 . . 2_655 -0.27(12) ?
Na2 O6W Na2 Na1 2_655 . . . -66.35(14) ?
C14 O24 Na2 O4W . . . . -127.3(3) ?
C14 O24 Na2 O5W . . . . 60.7(3) ?
C14 O24 Na2 O6W . . . . -23.3(3) ?
C14 O24 Na2 O3W . . . . 149.3(3) ?
C14 O24 Na2 O6W . . . 2_655 172.1(3) ?
C14 O24 Na2 Na1 . . . . -171.5(3) ?
C14 O24 Na2 Na2 . . . 2_655 -30.4(3) ?
Na1 O3W Na2 O4W . . . . 1.01(9) ?
Na1 O3W Na2 O5W . . . . 175.44(10) ?
Na1 O3W Na2 O6W . . . . -119.2(3) ?
Na1 O3W Na2 O24 . . . . 86.13(9) ?
Na1 O3W Na2 O6W . . . 2_655 -87.11(9) ?
Na1 O3W Na2 Na2 . . . 2_655 -94.02(7) ?
O3W Na1 Na2 O4W . . . . -178.56(12) ?
O1W Na1 Na2 O4W . . . . 4.58(11) ?
O12 Na1 Na2 O4W . . . . 88.33(10) ?
O2W Na1 Na2 O4W 2 . . . -160.37(15) ?
O2W Na1 Na2 O4W . . . . -86.36(10) ?
Na1 Na1 Na2 O4W 2 . . . -109.16(9) ?
O3W Na1 Na2 O5W . . . . -5.73(12) ?
O1W Na1 Na2 O5W . . . . 177.41(11) ?
O12 Na1 Na2 O5W . . . . -98.84(11) ?
O2W Na1 Na2 O5W 2 . . . 12.46(16) ?
O2W Na1 Na2 O5W . . . . 86.47(11) ?
O4W Na1 Na2 O5W . . . . 172.83(13) ?
Na1 Na1 Na2 O5W 2 . . . 63.67(10) ?
O3W Na1 Na2 O6W . . . . 153.64(15) ?
O1W Na1 Na2 O6W . . . . -23.23(16) ?
O12 Na1 Na2 O6W . . . . 60.52(13) ?
O2W Na1 Na2 O6W 2 . . . 171.83(15) ?
O2W Na1 Na2 O6W . . . . -114.17(13) ?
O4W Na1 Na2 O6W . . . . -27.80(14) ?
Na1 Na1 Na2 O6W 2 . . . -136.96(11) ?
O3W Na1 Na2 O24 . . . . -88.79(10) ?
O1W Na1 Na2 O24 . . . . 94.34(10) ?
O12 Na1 Na2 O24 . . . . 178.09(8) ?
O2W Na1 Na2 O24 2 . . . -70.60(13) ?
O2W Na1 Na2 O24 . . . . 3.40(8) ?
O4W Na1 Na2 O24 . . . . 89.77(10) ?
Na1 Na1 Na2 O24 2 . . . -19.40(7) ?
O1W Na1 Na2 O3W . . . . -176.86(13) ?
O12 Na1 Na2 O3W . . . . -93.11(10) ?
O2W Na1 Na2 O3W 2 . . . 18.19(14) ?
O2W Na1 Na2 O3W . . . . 92.20(10) ?
O4W Na1 Na2 O3W . . . . 178.56(12) ?
Na1 Na1 Na2 O3W 2 . . . 69.40(9) ?
O3W Na1 Na2 O6W . . . 2_655 86.26(10) ?
O1W Na1 Na2 O6W . . . 2_655 -90.60(10) ?
O12 Na1 Na2 O6W . . . 2_655 -6.85(8) ?
O2W Na1 Na2 O6W 2 . . 2_655 104.45(13) ?
O2W Na1 Na2 O6W . . . 2_655 178.46(8) ?
O4W Na1 Na2 O6W . . . 2_655 -95.18(10) ?
Na1 Na1 Na2 O6W 2 . . 2_655 155.66(6) ?
O3W Na1 Na2 Na2 . . . 2_655 108.28(9) ?
O1W Na1 Na2 Na2 . . . 2_655 -68.58(9) ?
O12 Na1 Na2 Na2 . . . 2_655 15.17(7) ?
O2W Na1 Na2 Na2 2 . . 2_655 126.47(12) ?
O2W Na1 Na2 Na2 . . . 2_655 -159.52(6) ?
O4W Na1 Na2 Na2 . . . 2_655 -73.16(8) ?
Na1 Na1 Na2 Na2 2 . . 2_655 177.68(3) ?
